data_7150649
loop_
_publ_author_name
'Alder, Roger W.'
'Hyland, Niall P.'
'Jeffery, John C.'
'Riis-Johannessen, Thomas'
'Riley, D. Jason'

_publ_section_title
;
 Poly(1,1-bis(dialkylamino)propan-1,3-diyl)s;
 conformationally-controlled oligomers bearing electroactive groups
;
_journal_issue 13
_journal_name_full 'Organic &amp; Biomolecular Chemistry'
_journal_page_first 2704
_journal_page_last 2715
_journal_paper_doi 10.1039/b901060b
_journal_volume 7
_journal_year 2009
_chemical_formula_sum 'C106 H138 N12 O4'
_chemical_formula_weight 1644.28
_chemical_name_systematic
;
?
;
_space_group_IT_number 14
_symmetry_cell_setting monoclinic
_symmetry_space_group_name_Hall '-P 2ybc'
_symmetry_space_group_name_H-M 'P 1 21/c 1'
_atom_sites_solution_hydrogens geom
_atom_sites_solution_primary direct
_atom_sites_solution_secondary difmap
_audit_creation_method SHELXL-97
_cell_angle_alpha 90.00
_cell_angle_beta 107.581(10)
_cell_angle_gamma 90.00
_cell_formula_units_Z 2
_cell_length_a 8.6359(7)
_cell_length_b 40.315(8)
_cell_length_c 13.478(3)
_cell_measurement_reflns_used 6841
_cell_measurement_temperature 100(2)
_cell_measurement_theta_max 70.48
_cell_measurement_theta_min 2.19
_cell_volume 4473.3(14)
_computing_cell_refinement 'SAINT (Bruker, 2001)'
_computing_data_collection 'SMART (Bruker, 2001)'
_computing_data_reduction 'SHELXTL (Bruker, 2001)'
_computing_molecular_graphics 'SHELXTL (Bruker, 2001)'
_computing_publication_material 'SHELXTL (Bruker, 2001)'
_computing_structure_refinement 'SHELXTL (Bruker, 2001)'
_computing_structure_solution 'SHELXTL (Bruker, 2001)'
_diffrn_ambient_temperature 100(2)
_diffrn_detector_area_resol_mean 5.6
_diffrn_measured_fraction_theta_full 0.979
_diffrn_measured_fraction_theta_max 0.979
_diffrn_measurement_device_type 'CCD area detector'
_diffrn_measurement_method 'Frames, each covering 0.3 \% in \w'
_diffrn_radiation_monochromator 'Osmic ConFocal MaxFlux mirror optics'
_diffrn_radiation_source '4.8 kW rotating anode'
_diffrn_radiation_type CuK\a
_diffrn_radiation_wavelength 1.54178
_diffrn_reflns_av_R_equivalents 0.0337
_diffrn_reflns_av_sigmaI/netI 0.0266
_diffrn_reflns_limit_h_max 10
_diffrn_reflns_limit_h_min -10
_diffrn_reflns_limit_k_max 49
_diffrn_reflns_limit_k_min -47
_diffrn_reflns_limit_l_max 16
_diffrn_reflns_limit_l_min -16
_diffrn_reflns_number 35123
_diffrn_reflns_theta_full 70.48
_diffrn_reflns_theta_max 70.48
_diffrn_reflns_theta_min 2.19
_exptl_absorpt_coefficient_mu 0.577
_exptl_absorpt_correction_T_max 0.924483
_exptl_absorpt_correction_T_min 0.639312
_exptl_absorpt_correction_type multi-scan
_exptl_absorpt_process_details 'SADABS (Sheldrick, 2001)'
_exptl_crystal_colour colourless
_exptl_crystal_density_diffrn 1.221
_exptl_crystal_density_method 'not measured'
_exptl_crystal_description plate
_exptl_crystal_F_000 1780
_exptl_crystal_size_max 0.3
_exptl_crystal_size_mid 0.2
_exptl_crystal_size_min 0.05
_refine_diff_density_max 0.267
_refine_diff_density_min -0.242
_refine_diff_density_rms 0.041
_refine_ls_extinction_expression Fc^*^=kFc[1+0.001xFc^2^\l^3^/sin(2\q)]^-1/4^
_refine_ls_extinction_method none
_refine_ls_goodness_of_fit_ref 0.956
_refine_ls_hydrogen_treatment mixed
_refine_ls_matrix_type full
_refine_ls_number_parameters 755
_refine_ls_number_reflns 8399
_refine_ls_number_restraints 0
_refine_ls_restrained_S_all 0.956
_refine_ls_R_factor_all 0.0429
_refine_ls_R_factor_gt 0.0367
_refine_ls_shift/su_max 0.001
_refine_ls_shift/su_mean 0.000
_refine_ls_structure_factor_coef Fsqd
_refine_ls_weighting_details 'calc w=1/[\s^2^(Fo^2^)+(0.0701P)^2^+0.0000P] where P=(Fo^2^+2Fc^2^)/3'
_refine_ls_weighting_scheme calc
_refine_ls_wR_factor_gt 0.0960
_refine_ls_wR_factor_ref 0.0987
_reflns_number_gt 6841
_reflns_number_total 8399
_reflns_threshold_expression >2sigma(I)
_cod_data_source_file b901060b.txt
_cod_data_source_block niallm_hexamer
_cod_original_cell_volume 4473.4(13)
_cod_original_sg_symbol_H-M P2(1)/c
_cod_database_code 7150649

loop_
_symmetry_equiv_pos_as_xyz
'x, y, z'
'-x, y+1/2, -z+1/2'
'-x, -y, -z'
'x, -y-1/2, z-1/2'

loop_
_atom_site_label
_atom_site_type_symbol
_atom_site_fract_x
_atom_site_fract_y
_atom_site_fract_z
_atom_site_U_iso_or_equiv
_atom_site_adp_type
_atom_site_occupancy
_atom_site_symmetry_multiplicity
_atom_site_calc_flag
_atom_site_refinement_flags
_atom_site_disorder_assembly
_atom_site_disorder_group
C1 C 0.83524(16) 0.74686(3) 0.66844(9) 0.0270(3) Uani 1 1 d . . .
H1A H 0.7332(18) 0.7396(4) 0.6161(12) 0.035(4) Uiso 1 1 d . . .
H1B H 0.9241(17) 0.7435(3) 0.6401(11) 0.028(3) Uiso 1 1 d . . .
H1C H 0.8275(17) 0.7706(4) 0.6848(11) 0.035(4) Uiso 1 1 d . . .
C2 C 0.86188(13) 0.72587(3) 0.76726(8) 0.0210(2) Uani 1 1 d . . .
C11 C 0.72944(13) 0.76271(3) 0.86260(8) 0.0202(2) Uani 1 1 d . . .
C12 C 0.58876(14) 0.77783(3) 0.86903(9) 0.0251(2) Uani 1 1 d . . .
H12 H 0.4888 0.7677 0.8388 0.030 Uiso 1 1 calc R . .
C13 C 0.59592(15) 0.80843(3) 0.92104(9) 0.0283(3) Uani 1 1 d . . .
H13 H 0.5000 0.8184 0.9236 0.034 Uiso 1 1 calc R . .
C14 C 0.74007(16) 0.82373(3) 0.96747(9) 0.0275(3) Uani 1 1 d . . .
H14 H 0.7419 0.8440 1.0008 0.033 Uiso 1 1 calc R . .
C15 C 0.88753(14) 0.80881(3) 0.96505(8) 0.0233(2) Uani 1 1 d . . .
C16 C 1.04050(16) 0.82309(3) 1.01666(9) 0.0281(3) Uani 1 1 d . . .
H16 H 1.0462 0.8430 1.0527 0.034 Uiso 1 1 calc R . .
C17 C 1.17945(15) 0.80763(3) 1.01343(9) 0.0300(3) Uani 1 1 d . . .
H17 H 1.2793 0.8168 1.0497 0.036 Uiso 1 1 calc R . .
C18 C 1.17567(14) 0.77817(3) 0.95676(9) 0.0261(2) Uani 1 1 d . . .
H18 H 1.2723 0.7685 0.9547 0.031 Uiso 1 1 calc R . .
C19 C 1.02817(13) 0.76350(3) 0.90385(8) 0.0206(2) Uani 1 1 d . . .
C20 C 0.88146(13) 0.77846(2) 0.90989(8) 0.0198(2) Uani 1 1 d . . .
N1 N 1.01808(11) 0.73441(2) 0.84654(7) 0.0213(2) Uani 1 1 d . . .
C01 C 1.16623(15) 0.72563(3) 0.82235(11) 0.0289(3) Uani 1 1 d . . .
H01A H 1.2089(17) 0.7438(4) 0.7887(11) 0.032(3) Uiso 1 1 d . . .
H01B H 1.1495(19) 0.7069(4) 0.7765(13) 0.047(4) Uiso 1 1 d . . .
H01C H 1.2507(19) 0.7179(4) 0.8857(13) 0.041(4) Uiso 1 1 d . . .
N2 N 0.73037(11) 0.73176(2) 0.81503(7) 0.0211(2) Uani 1 1 d . . .
C02 C 0.56970(15) 0.71951(3) 0.75716(11) 0.0312(3) Uani 1 1 d . . .
H02A H 0.5112(18) 0.7342(4) 0.6989(12) 0.039(4) Uiso 1 1 d . . .
H02B H 0.5816(19) 0.6977(4) 0.7304(13) 0.051(4) Uiso 1 1 d . . .
H02C H 0.5015(18) 0.7174(4) 0.8040(12) 0.038(4) Uiso 1 1 d . . .
C3 C 0.86494(14) 0.68871(3) 0.74029(8) 0.0220(2) Uani 1 1 d . . .
H3A H 0.7596(16) 0.6826(3) 0.6869(10) 0.024(3) Uiso 1 1 d . . .
H3B H 0.9470(15) 0.6855(3) 0.7044(10) 0.022(3) Uiso 1 1 d . . .
C4 C 0.89951(13) 0.66584(2) 0.83427(8) 0.0190(2) Uani 1 1 d . . .
H4A H 1.0057(15) 0.6715(3) 0.8850(10) 0.020(3) Uiso 1 1 d . . .
H4B H 0.8165(15) 0.6696(3) 0.8705(10) 0.020(3) Uiso 1 1 d . . .
C5 C 0.90001(12) 0.62861(2) 0.80608(8) 0.0176(2) Uani 1 1 d . . .
C21 C 1.00731(13) 0.60171(2) 0.67117(8) 0.0180(2) Uani 1 1 d . . .
C22 C 1.13772(13) 0.59012(3) 0.64140(9) 0.0227(2) Uani 1 1 d . . .
H22 H 1.2432 0.5946 0.6825 0.027 Uiso 1 1 calc R . .
C23 C 1.11138(14) 0.57154(3) 0.54903(9) 0.0276(3) Uani 1 1 d . . .
H23 H 1.2004 0.5641 0.5300 0.033 Uiso 1 1 calc R . .
C24 C 0.95903(15) 0.56426(3) 0.48707(9) 0.0288(3) Uani 1 1 d . . .
H24 H 0.9448 0.5523 0.4259 0.035 Uiso 1 1 calc R . .
C25 C 0.82205(14) 0.57484(3) 0.51569(8) 0.0234(2) Uani 1 1 d . . .
C26 C 0.66106(15) 0.56803(3) 0.45341(9) 0.0289(3) Uani 1 1 d . . .
H26 H 0.6427 0.5561 0.3918 0.035 Uiso 1 1 calc R . .
C27 C 0.53335(14) 0.57890(3) 0.48384(9) 0.0287(3) Uani 1 1 d . . .
H27 H 0.4283 0.5745 0.4419 0.034 Uiso 1 1 calc R . .
C28 C 0.55597(13) 0.59659(3) 0.57695(8) 0.0229(2) Uani 1 1 d . . .
H28 H 0.4663 0.6037 0.5958 0.027 Uiso 1 1 calc R . .
C29 C 0.71165(13) 0.60357(2) 0.64102(8) 0.0180(2) Uani 1 1 d . . .
C30 C 0.84700(13) 0.59317(2) 0.60926(8) 0.0179(2) Uani 1 1 d . . .
N3 N 0.73882(10) 0.62011(2) 0.73434(7) 0.02020(19) Uani 1 1 d . . .
C03 C 0.59993(14) 0.62460(3) 0.77203(9) 0.0242(2) Uani 1 1 d . . .
H03A H 0.6323(16) 0.6340(3) 0.8417(12) 0.032(3) Uiso 1 1 d . . .
H03B H 0.5453(15) 0.6030(3) 0.7752(10) 0.025(3) Uiso 1 1 d . . .
H03C H 0.5169(16) 0.6394(3) 0.7266(11) 0.029(3) Uiso 1 1 d . . .
N4 N 1.02673(10) 0.62316(2) 0.75464(7) 0.01839(19) Uani 1 1 d . . .
C04 C 1.19284(13) 0.63026(3) 0.81696(9) 0.0233(2) Uani 1 1 d . . .
H04A H 1.1948(15) 0.6445(3) 0.8738(11) 0.026(3) Uiso 1 1 d . . .
H04B H 1.2504(17) 0.6417(3) 0.7725(11) 0.033(3) Uiso 1 1 d . . .
H04C H 1.2557(15) 0.6090(3) 0.8465(10) 0.027(3) Uiso 1 1 d . . .
C6 C 0.93755(13) 0.60758(2) 0.90655(8) 0.0193(2) Uani 1 1 d . . .
H6A H 0.8572(15) 0.6119(3) 0.9423(10) 0.019(3) Uiso 1 1 d . . .
H6B H 1.0406(15) 0.6150(3) 0.9548(10) 0.021(3) Uiso 1 1 d . . .
C7 C 0.94384(13) 0.57034(2) 0.88648(8) 0.0192(2) Uani 1 1 d . . .
H7A H 0.8411(16) 0.5627(3) 0.8356(10) 0.022(3) Uiso 1 1 d . . .
H7B H 1.0284(15) 0.5655(3) 0.8544(9) 0.018(3) Uiso 1 1 d . . .
C8 C 0.97429(12) 0.54868(2) 0.98531(8) 0.0172(2) Uani 1 1 d . . .
C31 C 1.14760(13) 0.58083(2) 1.13826(8) 0.0186(2) Uani 1 1 d . . .
C32 C 1.29525(13) 0.59512(3) 1.19040(9) 0.0239(2) Uani 1 1 d . . .
H32 H 1.3873 0.5895 1.1719 0.029 Uiso 1 1 calc R . .
C33 C 1.30797(14) 0.61803(3) 1.27119(9) 0.0280(3) Uani 1 1 d . . .
H33 H 1.4086 0.6273 1.3054 0.034 Uiso 1 1 calc R . .
C34 C 1.17592(14) 0.62695(3) 1.30044(9) 0.0269(2) Uani 1 1 d . . .
H34 H 1.1871 0.6419 1.3547 0.032 Uiso 1 1 calc R . .
C35 C 1.02170(14) 0.61339(3) 1.24798(8) 0.0228(2) Uani 1 1 d . . .
C36 C 0.88107(14) 0.62251(3) 1.27426(9) 0.0284(3) Uani 1 1 d . . .
H36 H 0.8884 0.6377 1.3274 0.034 Uiso 1 1 calc R . .
C37 C 0.73498(15) 0.60906(3) 1.22173(10) 0.0308(3) Uani 1 1 d . . .
H37 H 0.6432 0.6152 1.2398 0.037 Uiso 1 1 calc R . .
C38 C 0.71907(14) 0.58607(3) 1.14053(9) 0.0259(2) Uani 1 1 d . . .
H38 H 0.6174 0.5774 1.1057 0.031 Uiso 1 1 calc R . .
C39 C 0.85346(13) 0.57629(2) 1.11203(8) 0.0186(2) Uani 1 1 d . . .
C40 C 1.00752(13) 0.59018(2) 1.16622(8) 0.0184(2) Uani 1 1 d . . .
N5 N 1.13199(10) 0.55657(2) 1.06257(7) 0.01842(19) Uani 1 1 d . . .
C05 C 1.27681(14) 0.55013(3) 1.03226(9) 0.0233(2) Uani 1 1 d . . .
H05A H 1.3183(15) 0.5703(3) 1.0064(10) 0.023(3) Uiso 1 1 d . . .
H05B H 1.3638(17) 0.5409(3) 1.0917(11) 0.031(3) Uiso 1 1 d . . .
H05C H 1.2543(17) 0.5334(4) 0.9777(12) 0.036(4) Uiso 1 1 d . . .
N6 N 0.84302(10) 0.55283(2) 1.03411(7) 0.01797(19) Uani 1 1 d . . .
C06 C 0.67904(13) 0.54512(3) 0.96887(9) 0.0221(2) Uani 1 1 d . . .
H06A H 0.6160(16) 0.5660(4) 0.9410(11) 0.031(3) Uiso 1 1 d . . .
H06B H 0.6833(16) 0.5316(3) 0.9106(11) 0.031(3) Uiso 1 1 d . . .
H06C H 0.6204(15) 0.5323(3) 1.0089(10) 0.024(3) Uiso 1 1 d . . .
C9 C 0.97689(13) 0.51178(2) 0.95380(8) 0.0176(2) Uani 1 1 d . . .
H9A H 0.8694(15) 0.5057(3) 0.9066(9) 0.017(3) Uiso 1 1 d . . .
H9B H 1.0511(15) 0.5091(3) 0.9137(10) 0.019(3) Uiso 1 1 d . . .
O1 O 0.31981(10) 0.68145(2) 0.05590(6) 0.0319(2) Uani 1 1 d . . .
C41 C 0.07731(17) 0.68663(3) 0.10538(10) 0.0351(3) Uani 1 1 d . . .
H41A H 0.0342(18) 0.6922(4) 0.1632(13) 0.042(4) Uiso 1 1 d . . .
H41B H 0.009(2) 0.6989(4) 0.0421(13) 0.047(4) Uiso 1 1 d . . .
H41C H 0.0620(18) 0.6623(4) 0.0956(12) 0.041(4) Uiso 1 1 d . . .
C42 C 0.25348(16) 0.69540(3) 0.13127(10) 0.0328(3) Uani 1 1 d . . .
H42A H 0.3146(17) 0.6862(3) 0.2021(12) 0.032(3) Uiso 1 1 d . . .
H42B H 0.2679(17) 0.7201(4) 0.1319(11) 0.036(4) Uiso 1 1 d . . .
C43 C 0.48777(18) 0.68805(4) 0.08060(12) 0.0446(3) Uani 1 1 d . . .
H43A H 0.5438(19) 0.6817(4) 0.1546(14) 0.048(4) Uiso 1 1 d . . .
H43B H 0.504(2) 0.7127(4) 0.0742(13) 0.052(4) Uiso 1 1 d . . .
C44 C 0.5570(2) 0.66933(4) 0.00716(12) 0.0462(4) Uani 1 1 d . . .
H44A H 0.541(2) 0.6446(5) 0.0166(15) 0.064(5) Uiso 1 1 d . . .
H44B H 0.670(2) 0.6742(5) 0.0220(14) 0.061(5) Uiso 1 1 d . . .
H44C H 0.503(2) 0.6760(4) -0.0652(14) 0.048(4) Uiso 1 1 d . . .
O2 O 0.57607(10) 0.49724(2) 0.72532(6) 0.02809(19) Uani 1 1 d . . .
C45 C 0.33045(17) 0.50433(4) 0.77067(11) 0.0353(3) Uani 1 1 d . . .
H45A H 0.3069(18) 0.4802(4) 0.7671(12) 0.045(4) Uiso 1 1 d . . .
H45B H 0.3889(19) 0.5092(4) 0.8444(13) 0.046(4) Uiso 1 1 d . . .
H45C H 0.2279(19) 0.5157(4) 0.7503(12) 0.039(4) Uiso 1 1 d . . .
C46 C 0.42588(16) 0.51449(3) 0.69914(10) 0.0318(3) Uani 1 1 d . . .
H46A H 0.4441(17) 0.5392(4) 0.7033(11) 0.036(4) Uiso 1 1 d . . .
H46B H 0.3640(17) 0.5091(4) 0.6258(12) 0.036(4) Uiso 1 1 d . . .
C47 C 0.66316(16) 0.50479(3) 0.65374(10) 0.0324(3) Uani 1 1 d . . .
H47A H 0.6897(19) 0.5282(4) 0.6615(13) 0.051(4) Uiso 1 1 d . . .
H47B H 0.5909(18) 0.5002(4) 0.5811(12) 0.041(4) Uiso 1 1 d . . .
C48 C 0.81376(17) 0.48409(4) 0.67459(10) 0.0348(3) Uani 1 1 d . . .
H48A H 0.8719(18) 0.4900(4) 0.6259(13) 0.045(4) Uiso 1 1 d . . .
H48B H 0.886(2) 0.4870(4) 0.7439(14) 0.054(5) Uiso 1 1 d . . .
H48C H 0.787(2) 0.4601(5) 0.6694(14) 0.055(5) Uiso 1 1 d . . .

loop_
_atom_site_aniso_label
_atom_site_aniso_U_11
_atom_site_aniso_U_22
_atom_site_aniso_U_33
_atom_site_aniso_U_23
_atom_site_aniso_U_13
_atom_site_aniso_U_12
C1 0.0377(7) 0.0202(6) 0.0241(6) 0.0025(5) 0.0109(5) 0.0026(5)
C2 0.0260(6) 0.0175(5) 0.0200(5) -0.0009(4) 0.0074(4) 0.0005(4)
C11 0.0274(6) 0.0182(5) 0.0163(5) 0.0041(4) 0.0083(4) 0.0025(4)
C12 0.0265(6) 0.0263(5) 0.0233(5) 0.0032(5) 0.0088(5) 0.0035(4)
C13 0.0359(7) 0.0285(6) 0.0241(6) 0.0053(5) 0.0144(5) 0.0128(5)
C14 0.0475(7) 0.0189(5) 0.0198(5) 0.0013(4) 0.0160(5) 0.0064(5)
C15 0.0380(6) 0.0191(5) 0.0152(5) 0.0030(4) 0.0115(5) 0.0005(4)
C16 0.0458(7) 0.0203(5) 0.0193(5) -0.0027(4) 0.0118(5) -0.0064(5)
C17 0.0353(7) 0.0309(6) 0.0216(6) -0.0009(5) 0.0054(5) -0.0117(5)
C18 0.0258(6) 0.0279(6) 0.0249(6) 0.0020(5) 0.0084(5) -0.0017(5)
C19 0.0279(6) 0.0181(5) 0.0166(5) 0.0033(4) 0.0080(4) -0.0005(4)
C20 0.0283(6) 0.0175(5) 0.0152(5) 0.0034(4) 0.0089(4) 0.0006(4)
N1 0.0223(5) 0.0181(4) 0.0245(5) -0.0008(4) 0.0086(4) 0.0004(3)
C01 0.0267(6) 0.0243(6) 0.0394(7) -0.0029(5) 0.0152(6) 0.0004(5)
N2 0.0220(5) 0.0178(4) 0.0235(5) -0.0008(4) 0.0068(4) 0.0007(3)
C02 0.0257(6) 0.0223(6) 0.0429(7) -0.0054(5) 0.0065(6) -0.0010(5)
C3 0.0296(6) 0.0179(5) 0.0188(5) -0.0008(4) 0.0078(5) 0.0020(4)
C4 0.0236(5) 0.0163(5) 0.0174(5) -0.0015(4) 0.0066(4) 0.0005(4)
C5 0.0187(5) 0.0171(5) 0.0176(5) -0.0023(4) 0.0065(4) 0.0000(4)
C21 0.0239(5) 0.0138(4) 0.0172(5) 0.0028(4) 0.0076(4) 0.0010(4)
C22 0.0217(5) 0.0237(5) 0.0231(5) 0.0006(4) 0.0074(4) 0.0028(4)
C23 0.0292(6) 0.0304(6) 0.0276(6) -0.0014(5) 0.0152(5) 0.0062(5)
C24 0.0381(7) 0.0299(6) 0.0208(5) -0.0070(5) 0.0124(5) 0.0017(5)
C25 0.0302(6) 0.0224(5) 0.0179(5) 0.0000(4) 0.0078(4) -0.0006(4)
C26 0.0352(6) 0.0330(6) 0.0169(5) -0.0058(5) 0.0055(5) -0.0055(5)
C27 0.0249(6) 0.0365(6) 0.0206(5) -0.0002(5) 0.0009(5) -0.0075(5)
C28 0.0209(5) 0.0263(5) 0.0219(5) 0.0028(4) 0.0071(4) -0.0009(4)
C29 0.0231(5) 0.0138(4) 0.0170(5) 0.0028(4) 0.0061(4) -0.0006(4)
C30 0.0233(5) 0.0148(4) 0.0163(5) 0.0033(4) 0.0071(4) 0.0004(4)
N3 0.0180(4) 0.0223(4) 0.0211(4) -0.0044(4) 0.0071(4) -0.0006(3)
C03 0.0219(6) 0.0264(6) 0.0263(6) -0.0050(5) 0.0102(5) -0.0004(5)
N4 0.0186(4) 0.0183(4) 0.0189(4) -0.0025(3) 0.0067(3) -0.0007(3)
C04 0.0198(5) 0.0245(5) 0.0255(6) -0.0048(5) 0.0066(5) -0.0022(4)
C6 0.0226(5) 0.0168(5) 0.0189(5) -0.0013(4) 0.0072(4) 0.0001(4)
C7 0.0229(5) 0.0170(5) 0.0189(5) -0.0010(4) 0.0081(4) 0.0002(4)
C8 0.0186(5) 0.0165(5) 0.0170(5) -0.0030(4) 0.0064(4) -0.0013(4)
C31 0.0237(5) 0.0157(5) 0.0164(5) 0.0004(4) 0.0059(4) 0.0006(4)
C32 0.0208(5) 0.0254(5) 0.0256(6) -0.0046(5) 0.0072(4) 0.0000(4)
C33 0.0240(6) 0.0301(6) 0.0264(6) -0.0085(5) 0.0022(5) -0.0042(5)
C34 0.0307(6) 0.0269(6) 0.0212(5) -0.0099(5) 0.0051(5) -0.0017(5)
C35 0.0270(6) 0.0228(5) 0.0189(5) -0.0026(4) 0.0075(4) -0.0004(4)
C36 0.0330(6) 0.0298(6) 0.0249(6) -0.0113(5) 0.0123(5) -0.0017(5)
C37 0.0277(6) 0.0356(6) 0.0347(7) -0.0105(5) 0.0179(5) -0.0007(5)
C38 0.0219(6) 0.0287(6) 0.0287(6) -0.0078(5) 0.0101(5) -0.0044(4)
C39 0.0236(5) 0.0161(5) 0.0172(5) 0.0002(4) 0.0078(4) 0.0008(4)
C40 0.0225(5) 0.0164(5) 0.0165(5) 0.0003(4) 0.0061(4) -0.0004(4)
N5 0.0186(4) 0.0172(4) 0.0197(4) -0.0039(3) 0.0062(3) -0.0007(3)
C05 0.0212(6) 0.0230(5) 0.0266(6) -0.0066(5) 0.0087(5) -0.0015(4)
N6 0.0189(4) 0.0172(4) 0.0184(4) -0.0034(3) 0.0066(3) -0.0019(3)
C06 0.0205(5) 0.0230(5) 0.0231(5) -0.0050(5) 0.0070(4) -0.0030(4)
C9 0.0212(5) 0.0161(5) 0.0162(5) -0.0026(4) 0.0064(4) -0.0007(4)
O1 0.0353(5) 0.0342(4) 0.0262(4) -0.0071(4) 0.0092(4) -0.0012(4)
C41 0.0418(7) 0.0369(7) 0.0270(6) -0.0057(6) 0.0108(6) 0.0029(6)
C42 0.0428(7) 0.0310(6) 0.0253(6) -0.0061(5) 0.0113(5) -0.0017(5)
C43 0.0372(8) 0.0582(9) 0.0375(8) -0.0143(7) 0.0098(6) -0.0029(7)
C44 0.0383(8) 0.0636(10) 0.0367(8) -0.0064(7) 0.0113(6) 0.0077(7)
O2 0.0308(4) 0.0317(4) 0.0213(4) 0.0022(3) 0.0071(3) 0.0035(3)
C45 0.0315(7) 0.0388(7) 0.0345(7) -0.0025(6) 0.0083(6) 0.0006(6)
C46 0.0334(7) 0.0294(6) 0.0302(7) 0.0019(5) 0.0060(5) 0.0037(5)
C47 0.0417(7) 0.0326(6) 0.0244(6) 0.0019(5) 0.0121(6) 0.0009(5)
C48 0.0367(7) 0.0465(8) 0.0212(6) -0.0065(6) 0.0086(5) 0.0002(6)

loop_
_atom_type_symbol
_atom_type_description
_atom_type_scat_dispersion_real
_atom_type_scat_dispersion_imag
_atom_type_scat_source
C C 0.0181 0.0091 'International Tables Vol C Tables 4.2.6.8 and 6.1.1.4'
N N 0.0311 0.0180 'International Tables Vol C Tables 4.2.6.8 and 6.1.1.4'
H H 0.0000 0.0000 'International Tables Vol C Tables 4.2.6.8 and 6.1.1.4'
O O 0.0492 0.0322 'International Tables Vol C Tables 4.2.6.8 and 6.1.1.4'

loop_
_geom_angle_atom_site_label_1
_geom_angle_atom_site_label_2
_geom_angle_atom_site_label_3
_geom_angle
_geom_angle_site_symmetry_1
_geom_angle_site_symmetry_3
_geom_angle_publ_flag
N2 C2 N1 107.36(8) . . ?
N2 C2 C1 110.76(9) . . ?
N1 C2 C1 111.20(9) . . ?
N2 C2 C3 109.10(9) . . ?
N1 C2 C3 108.52(8) . . ?
C1 C2 C3 109.84(9) . . ?
C12 C11 N2 123.07(10) . . ?
C12 C11 C20 118.91(10) . . ?
N2 C11 C20 117.97(9) . . ?
C11 C12 C13 120.54(11) . . ?
C14 C13 C12 121.44(11) . . ?
C13 C14 C15 120.04(10) . . ?
C16 C15 C14 121.84(10) . . ?
C16 C15 C20 119.17(10) . . ?
C14 C15 C20 118.99(10) . . ?
C17 C16 C15 119.84(10) . . ?
C16 C17 C18 121.76(11) . . ?
C19 C18 C17 120.33(11) . . ?
C18 C19 N1 122.48(10) . . ?
C18 C19 C20 118.85(10) . . ?
N1 C19 C20 118.66(10) . . ?
C11 C20 C15 120.02(10) . . ?
C11 C20 C19 120.01(9) . . ?
C15 C20 C19 119.96(10) . . ?
C19 N1 C01 114.64(9) . . ?
C19 N1 C2 119.00(9) . . ?
C01 N1 C2 116.79(9) . . ?
C11 N2 C02 114.19(9) . . ?
C11 N2 C2 116.81(8) . . ?
C02 N2 C2 116.31(9) . . ?
C4 C3 C2 113.89(9) . . ?
C3 C4 C5 113.42(9) . . ?
N3 C5 N4 110.10(8) . . ?
N3 C5 C6 110.69(8) . . ?
N4 C5 C6 109.88(8) . . ?
N3 C5 C4 108.29(8) . . ?
N4 C5 C4 108.44(8) . . ?
C6 C5 C4 109.38(8) . . ?
C22 C21 N4 122.33(10) . . ?
C22 C21 C30 118.64(10) . . ?
N4 C21 C30 118.87(9) . . ?
C21 C22 C23 120.39(10) . . ?
C24 C23 C22 121.63(10) . . ?
C23 C24 C25 120.01(10) . . ?
C24 C25 C26 122.07(10) . . ?
C24 C25 C30 118.90(10) . . ?
C26 C25 C30 119.03(10) . . ?
C27 C26 C25 119.91(10) . . ?
C26 C27 C28 121.76(10) . . ?
C29 C28 C27 120.35(10) . . ?
N3 C29 C28 122.05(9) . . ?
N3 C29 C30 119.16(9) . . ?
C28 C29 C30 118.79(9) . . ?
C25 C30 C29 120.12(10) . . ?
C25 C30 C21 120.33(10) . . ?
C29 C30 C21 119.55(9) . . ?
C29 N3 C03 116.70(9) . . ?
C29 N3 C5 125.22(9) . . ?
C03 N3 C5 117.29(9) . . ?
C21 N4 C04 116.55(9) . . ?
C21 N4 C5 123.18(8) . . ?
C04 N4 C5 116.13(8) . . ?
C7 C6 C5 113.11(9) . . ?
C6 C7 C8 114.05(9) . . ?
N5 C8 N6 109.19(8) . . ?
N5 C8 C7 111.47(8) . . ?
N6 C8 C7 111.37(8) . . ?
N5 C8 C9 108.26(8) . . ?
N6 C8 C9 107.85(8) . . ?
C7 C8 C9 108.59(8) . . ?
C32 C31 N5 122.44(10) . . ?
C32 C31 C40 118.86(9) . . ?
N5 C31 C40 118.63(9) . . ?
C31 C32 C33 120.77(10) . . ?
C34 C33 C32 121.38(10) . . ?
C33 C34 C35 119.80(10) . . ?
C36 C35 C34 121.65(10) . . ?
C36 C35 C40 119.09(10) . . ?
C34 C35 C40 119.26(10) . . ?
C37 C36 C35 119.90(10) . . ?
C36 C37 C38 121.64(11) . . ?
C39 C38 C37 120.61(10) . . ?
C38 C39 N6 122.16(10) . . ?
C38 C39 C40 118.48(10) . . ?
N6 C39 C40 119.34(9) . . ?
C31 C40 C35 119.90(10) . . ?
C31 C40 C39 119.82(9) . . ?
C35 C40 C39 120.28(10) . . ?
C31 N5 C05 115.57(9) . . ?
C31 N5 C8 122.21(8) . . ?
C05 N5 C8 116.88(8) . . ?
C39 N6 C06 115.39(8) . . ?
C39 N6 C8 121.75(8) . . ?
C06 N6 C8 116.25(8) . . ?
C9 C9 C8 113.41(10) 3_767 . ?
C43 O1 C42 111.30(10) . . ?
O1 C42 C41 109.87(10) . . ?
O1 C43 C44 109.55(12) . . ?
C46 O2 C47 110.90(9) . . ?
O2 C46 C45 110.12(10) . . ?
O2 C47 C48 111.09(10) . . ?

loop_
_geom_bond_atom_site_label_1
_geom_bond_atom_site_label_2
_geom_bond_distance
_geom_bond_site_symmetry_2
_geom_bond_publ_flag
C1 C2 1.5356(16) . ?
C2 N2 1.4840(14) . ?
C2 N1 1.4864(14) . ?
C2 C3 1.5437(14) . ?
C11 C12 1.3851(16) . ?
C11 N2 1.4042(14) . ?
C11 C20 1.4239(16) . ?
C12 C13 1.4109(16) . ?
C13 C14 1.3606(18) . ?
C14 C15 1.4176(17) . ?
C15 C16 1.4161(17) . ?
C15 C20 1.4245(15) . ?
C16 C17 1.3644(18) . ?
C17 C18 1.4074(17) . ?
C18 C19 1.3900(16) . ?
C19 N1 1.3926(14) . ?
C19 C20 1.4276(16) . ?
N1 C01 1.4562(15) . ?
N2 C02 1.4573(15) . ?
C3 C4 1.5215(15) . ?
C4 C5 1.5488(14) . ?
C5 N3 1.4754(13) . ?
C5 N4 1.4782(13) . ?
C5 C6 1.5468(15) . ?
C21 C22 1.3859(15) . ?
C21 N4 1.3884(14) . ?
C21 C30 1.4260(15) . ?
C22 C23 1.4112(16) . ?
C23 C24 1.3605(17) . ?
C24 C25 1.4163(17) . ?
C25 C26 1.4171(16) . ?
C25 C30 1.4210(15) . ?
C26 C27 1.3601(18) . ?
C27 C28 1.4048(17) . ?
C28 C29 1.3896(15) . ?
C29 N3 1.3797(14) . ?
C29 C30 1.4238(15) . ?
N3 C03 1.4483(14) . ?
N4 C04 1.4550(14) . ?
C6 C7 1.5291(14) . ?
C7 C8 1.5475(15) . ?
C8 N5 1.4777(13) . ?
C8 N6 1.4820(13) . ?
C8 C9 1.5491(14) . ?
C31 C32 1.3821(15) . ?
C31 N5 1.3901(13) . ?
C31 C40 1.4223(15) . ?
C32 C33 1.4067(16) . ?
C33 C34 1.3626(17) . ?
C34 C35 1.4155(16) . ?
C35 C36 1.4126(16) . ?
C35 C40 1.4224(15) . ?
C36 C37 1.3592(17) . ?
C37 C38 1.4089(16) . ?
C38 C39 1.3853(15) . ?
C39 N6 1.3959(13) . ?
C39 C40 1.4248(15) . ?
N5 C05 1.4516(14) . ?
N6 C06 1.4570(14) . ?
C9 C9 1.521(2) 3_767 ?
O1 C43 1.4120(17) . ?
O1 C42 1.4239(15) . ?
C41 C42 1.497(2) . ?
C43 C44 1.505(2) . ?
O2 C46 1.4193(15) . ?
O2 C47 1.4239(15) . ?
C45 C46 1.5022(19) . ?
C47 C48 1.4987(19) . ?
